data_7105145
loop_
_publ_author_name
'Kr\"uger, Anneke'
'Neels, Antonia'
'Albrecht, Martin'

_publ_section_title
;
 Rhodium-mediated activation of an alkane-type C-H bond.
;
_journal_issue 2
_journal_name_full 'Chemical communications (Cambridge, England)'
_journal_page_first 315
_journal_page_last 317
_journal_paper_doi 10.1039/b918660c
_journal_volume 46
_journal_year 2009
_chemical_formula_sum 'C40 H68 I4 N8 Rh2'
_chemical_formula_weight 1374.44
_chemical_name_systematic
;
?
;
_space_group_IT_number 62
_symmetry_cell_setting orthorhombic
_symmetry_space_group_name_Hall '-P 2bc 2a'
_symmetry_space_group_name_H-M 'P m n b'
_atom_sites_solution_hydrogens geom
_atom_sites_solution_primary direct
_atom_sites_solution_secondary difmap
_audit_creation_method SHELXL-97
_cell_angle_alpha 90.00
_cell_angle_beta 90.00
_cell_angle_gamma 90.00
_cell_formula_units_Z 4
_cell_length_a 15.2889(13)
_cell_length_b 15.9079(13)
_cell_length_c 20.8008(19)
_cell_measurement_reflns_used 8000
_cell_measurement_temperature 173(2)
_cell_measurement_theta_max 25.75
_cell_measurement_theta_min 2.15
_cell_volume 5059.1(8)
_computing_cell_refinement 'CELL (Stoe IPDS Software, 2000)'
_computing_data_collection 'EXPOSE (Stoe IPDS Software, 2000)'
_computing_data_reduction 'INTEGRATE (Stoe IPDS Software, 2000)'
_computing_molecular_graphics 'PLATON99 (Spek, 1990)'
_computing_publication_material 'SHELXL-97 (Sheldrick, 1997)'
_computing_structure_refinement 'SHELXL-97 (Sheldrick, 1997)'
_computing_structure_solution 'SHELXS-97 (Sheldrick, 1990)'
_diffrn_ambient_temperature 173(2)
_diffrn_detector_area_resol_mean 0.81\%A
_diffrn_measured_fraction_theta_full 0.984
_diffrn_measured_fraction_theta_max 0.984
_diffrn_measurement_device_type 'STOE IPDS'
_diffrn_measurement_method 'phi oscillation'
_diffrn_radiation_monochromator graphite
_diffrn_radiation_source 'fine-focus sealed tube'
_diffrn_radiation_type MoK\a
_diffrn_radiation_wavelength 0.71073
_diffrn_reflns_av_R_equivalents 0.1149
_diffrn_reflns_av_sigmaI/netI 0.0882
_diffrn_reflns_limit_h_max 18
_diffrn_reflns_limit_h_min -18
_diffrn_reflns_limit_k_max 19
_diffrn_reflns_limit_k_min -19
_diffrn_reflns_limit_l_max 25
_diffrn_reflns_limit_l_min -25
_diffrn_reflns_number 36742
_diffrn_reflns_theta_full 26.22
_diffrn_reflns_theta_max 26.22
_diffrn_reflns_theta_min 2.34
_diffrn_standards_decay_% 0
_diffrn_standards_interval_time 0
_diffrn_standards_number 0
_exptl_absorpt_coefficient_mu 3.128
_exptl_absorpt_correction_T_max 0.514
_exptl_absorpt_correction_T_min 0.358
_exptl_absorpt_correction_type multi-scan
_exptl_absorpt_process_details 'MULscanABS, (PLATON03, Speck, 2003)'
_exptl_crystal_colour orange
_exptl_crystal_density_diffrn 1.805
_exptl_crystal_density_meas ?
_exptl_crystal_density_method 'not measured'
_exptl_crystal_description rod
_exptl_crystal_F_000 2664
_exptl_crystal_size_max 0.50
_exptl_crystal_size_mid 0.30
_exptl_crystal_size_min 0.20
_refine_diff_density_max 1.850
_refine_diff_density_min -1.722
_refine_diff_density_rms 0.260
_refine_ls_extinction_coef 0.0025(3)
_refine_ls_extinction_expression Fc^*^=kFc[1+0.001xFc^2^\l^3^/sin(2\q)]^-1/4^
_refine_ls_extinction_method SHELXL
_refine_ls_goodness_of_fit_ref 0.844
_refine_ls_hydrogen_treatment constr
_refine_ls_matrix_type full
_refine_ls_number_parameters 140
_refine_ls_number_reflns 5201
_refine_ls_number_restraints 0
_refine_ls_restrained_S_all 0.844
_refine_ls_R_factor_all 0.1170
_refine_ls_R_factor_gt 0.0751
_refine_ls_shift/su_max 0.000
_refine_ls_shift/su_mean 0.000
_refine_ls_structure_factor_coef Fsqd
_refine_ls_weighting_details 'calc w=1/[\s^2^(Fo^2^)+(0.1355P)^2^] where P=(Fo^2^+2Fc^2^)/3'
_refine_ls_weighting_scheme calc
_refine_ls_wR_factor_gt 0.1913
_refine_ls_wR_factor_ref 0.2086
_reflns_number_gt 2511
_reflns_number_total 5201
_reflns_threshold_expression >2sigma(I)
_cod_data_source_file b918660c.txt
_cod_data_source_block 3a
_cod_depositor_comments
;
The following automatic conversions were performed:

'_exptl_crystal_density_meas' value 'none' was changed to '?' - the
value is perceived as not measured.

Automatic conversion script
Id: cif_fix_values 3008 2015-01-20 13:52:24Z robertas 
;
_cod_original_sg_symbol_H-M Pmnb
_cod_database_code 7105145

loop_
_symmetry_equiv_pos_as_xyz
'x, y, z'
'-x, -y+1/2, z+1/2'
'x+1/2, -y, -z'
'-x+1/2, y+1/2, -z+1/2'
'-x, -y, -z'
'x, y-1/2, -z-1/2'
'-x-1/2, y, z'
'x-1/2, -y-1/2, z-1/2'

loop_
_atom_site_label
_atom_site_type_symbol
_atom_site_fract_x
_atom_site_fract_y
_atom_site_fract_z
_atom_site_U_iso_or_equiv
_atom_site_adp_type
_atom_site_occupancy
_atom_site_symmetry_multiplicity
_atom_site_calc_flag
_atom_site_refinement_flags
_atom_site_disorder_assembly
_atom_site_disorder_group
C1 C 0.4386(11) 0.3148(12) 0.0554(9) 0.1055(19) Uani 1 1 d . . .
C2 C 0.4606(10) 0.3065(11) -0.0062(9) 0.1055(19) Uani 1 1 d . . .
H8 H 0.4328 0.2700 -0.0361 0.127 Uiso 1 1 calc R . .
C3 C 0.5545(11) 0.3992(12) 0.0321(10) 0.1055(19) Uani 1 1 d . . .
C4 C 0.4958(11) 0.4024(12) 0.1459(9) 0.1055(19) Uani 1 1 d . . .
H6A H 0.4673 0.4582 0.1481 0.127 Uiso 1 1 calc R . .
H6B H 0.5553 0.4070 0.1644 0.127 Uiso 1 1 calc R . .
C5 C 0.4413(8) 0.3361(8) 0.1828(6) 0.069(3) Uani 1 1 d . . .
H5A H 0.4050 0.3661 0.2156 0.083 Uiso 1 1 calc R . .
C6 C 0.4980(12) 0.2689(11) 0.2183(9) 0.1047(19) Uani 1 1 d . . .
H4A H 0.5576 0.2913 0.2253 0.126 Uiso 1 1 calc R . .
H4B H 0.4718 0.2565 0.2608 0.126 Uiso 1 1 calc R . .
C7 C 0.4377(11) 0.1777(12) 0.1331(9) 0.1047(19) Uani 1 1 d . . .
C8 C 0.4560(11) 0.1016(11) 0.1099(9) 0.1047(19) Uani 1 1 d . . .
H2 H 0.4254 0.0730 0.0767 0.126 Uiso 1 1 calc R . .
C9 C 0.5564(11) 0.1267(12) 0.1866(10) 0.1047(19) Uani 1 1 d . . .
C10 C 0.5688(11) 0.3677(12) -0.0870(9) 0.1055(19) Uani 1 1 d . . .
H14A H 0.6072 0.4185 -0.0893 0.127 Uiso 1 1 calc R . .
C11 C 0.5067(10) 0.3689(12) -0.1382(9) 0.1055(19) Uani 1 1 d . . .
H15A H 0.4524 0.3953 -0.1233 0.158 Uiso 1 1 calc R . .
H15B H 0.4945 0.3112 -0.1521 0.158 Uiso 1 1 calc R . .
H15C H 0.5305 0.4011 -0.1744 0.158 Uiso 1 1 calc R . .
C12 C 0.6245(11) 0.2867(11) -0.0957(9) 0.1055(19) Uani 1 1 d . . .
H16A H 0.6250 0.2706 -0.1412 0.158 Uiso 1 1 calc R . .
H16B H 0.5992 0.2411 -0.0702 0.158 Uiso 1 1 calc R . .
H16C H 0.6845 0.2974 -0.0814 0.158 Uiso 1 1 calc R . .
C13 C 0.6270(10) 0.4599(12) 0.0376(8) 0.1055(19) Uani 1 1 d . . .
H17A H 0.6322 0.4918 -0.0026 0.158 Uiso 1 1 calc R . .
H17B H 0.6817 0.4297 0.0458 0.158 Uiso 1 1 calc R . .
H17C H 0.6153 0.4987 0.0731 0.158 Uiso 1 1 calc R . .
C14 C 0.5707(11) -0.0117(11) 0.1359(9) 0.1047(19) Uani 1 1 d . . .
H10A H 0.6305 -0.0137 0.1552 0.126 Uiso 1 1 calc R . .
C15 C 0.5717(10) -0.0404(11) 0.0679(9) 0.1047(19) Uani 1 1 d . . .
H11A H 0.5116 -0.0434 0.0516 0.157 Uiso 1 1 calc R . .
H11B H 0.5988 -0.0962 0.0654 0.157 Uiso 1 1 calc R . .
H11C H 0.6054 -0.0007 0.0418 0.157 Uiso 1 1 calc R . .
C16 C 0.5158(11) -0.0743(11) 0.1623(9) 0.1047(19) Uani 1 1 d . . .
H12A H 0.4709 -0.0899 0.1308 0.157 Uiso 1 1 calc R . .
H12B H 0.4876 -0.0526 0.2012 0.157 Uiso 1 1 calc R . .
H12C H 0.5508 -0.1240 0.1731 0.157 Uiso 1 1 calc R . .
C17 C 0.6288(11) 0.1225(11) 0.2328(9) 0.1047(19) Uani 1 1 d . . .
H13A H 0.6843 0.1176 0.2096 0.157 Uiso 1 1 calc R . .
H13B H 0.6210 0.0735 0.2607 0.157 Uiso 1 1 calc R . .
H13C H 0.6293 0.1737 0.2590 0.157 Uiso 1 1 calc R . .
I1 I 0.2500 0.18724(8) 0.03375(6) 0.0662(4) Uani 1 2 d S . .
I2 I 0.2500 0.21953(8) 0.22123(6) 0.0703(4) Uani 1 2 d S . .
I3 I 0.2500 0.41587(8) 0.10865(6) 0.0655(4) Uani 1 2 d S . .
I4 I 0.7500 0.38361(14) 0.23565(12) 0.1297(8) Uani 1 2 d S . .
N1 N 0.5305(8) 0.3594(9) -0.0202(6) 0.093(4) Uani 1 1 d . . .
N2 N 0.4999(6) 0.3723(7) 0.0785(6) 0.072(3) Uani 1 1 d . . .
N3 N 0.5025(6) 0.1932(7) 0.1809(6) 0.074(3) Uani 1 1 d . . .
N4 N 0.5305(8) 0.0711(8) 0.1444(7) 0.091(4) Uani 1 1 d . . .
Rh1 Rh 0.35775(5) 0.27336(6) 0.12118(5) 0.0584(3) Uani 1 1 d . . .

loop_
_atom_site_aniso_label
_atom_site_aniso_U_11
_atom_site_aniso_U_22
_atom_site_aniso_U_33
_atom_site_aniso_U_23
_atom_site_aniso_U_13
_atom_site_aniso_U_12
C1 0.077(3) 0.111(5) 0.128(5) 0.004(4) 0.030(3) -0.007(3)
C2 0.077(3) 0.111(5) 0.128(5) 0.004(4) 0.030(3) -0.007(3)
C3 0.077(3) 0.111(5) 0.128(5) 0.004(4) 0.030(3) -0.007(3)
C4 0.077(3) 0.111(5) 0.128(5) 0.004(4) 0.030(3) -0.007(3)
C5 0.055(7) 0.076(9) 0.077(8) 0.001(7) -0.002(6) 0.002(6)
C6 0.086(4) 0.096(4) 0.132(5) 0.009(4) 0.002(4) 0.023(3)
C7 0.086(4) 0.096(4) 0.132(5) 0.009(4) 0.002(4) 0.023(3)
C8 0.086(4) 0.096(4) 0.132(5) 0.009(4) 0.002(4) 0.023(3)
C9 0.086(4) 0.096(4) 0.132(5) 0.009(4) 0.002(4) 0.023(3)
C10 0.077(3) 0.111(5) 0.128(5) 0.004(4) 0.030(3) -0.007(3)
C11 0.077(3) 0.111(5) 0.128(5) 0.004(4) 0.030(3) -0.007(3)
C12 0.077(3) 0.111(5) 0.128(5) 0.004(4) 0.030(3) -0.007(3)
C13 0.077(3) 0.111(5) 0.128(5) 0.004(4) 0.030(3) -0.007(3)
C14 0.086(4) 0.096(4) 0.132(5) 0.009(4) 0.002(4) 0.023(3)
C15 0.086(4) 0.096(4) 0.132(5) 0.009(4) 0.002(4) 0.023(3)
C16 0.086(4) 0.096(4) 0.132(5) 0.009(4) 0.002(4) 0.023(3)
C17 0.086(4) 0.096(4) 0.132(5) 0.009(4) 0.002(4) 0.023(3)
I1 0.0536(6) 0.0723(8) 0.0725(7) 0.0002(6) 0.000 0.000
I2 0.0558(6) 0.0810(8) 0.0741(8) 0.0120(6) 0.000 0.000
I3 0.0460(5) 0.0654(7) 0.0851(8) 0.0127(6) 0.000 0.000
I4 0.0616(8) 0.1357(16) 0.192(2) -0.0693(15) 0.000 0.000
N1 0.070(7) 0.119(11) 0.092(9) 0.015(8) 0.026(6) -0.011(7)
N2 0.039(5) 0.078(7) 0.100(8) 0.015(6) 0.015(5) 0.008(5)
N3 0.047(5) 0.079(8) 0.097(8) 0.005(6) 0.005(5) 0.011(5)
N4 0.081(8) 0.073(8) 0.119(10) 0.011(7) 0.021(7) 0.031(6)
Rh1 0.0399(4) 0.0629(6) 0.0724(6) 0.0070(5) 0.0007(4) 0.0014(4)

loop_
_atom_type_symbol
_atom_type_description
_atom_type_scat_dispersion_real
_atom_type_scat_dispersion_imag
_atom_type_scat_source
C C 0.0033 0.0016 'International Tables Vol C Tables 4.2.6.8 and 6.1.1.4'
H H 0.0000 0.0000 'International Tables Vol C Tables 4.2.6.8 and 6.1.1.4'
I I -0.4742 1.8119 'International Tables Vol C Tables 4.2.6.8 and 6.1.1.4'
N N 0.0061 0.0033 'International Tables Vol C Tables 4.2.6.8 and 6.1.1.4'
Rh Rh -1.1178 0.9187 'International Tables Vol C Tables 4.2.6.8 and 6.1.1.4'

loop_
_geom_angle_atom_site_label_1
_geom_angle_atom_site_label_2
_geom_angle_atom_site_label_3
_geom_angle
_geom_angle_site_symmetry_1
_geom_angle_site_symmetry_3
_geom_angle_publ_flag
C2 C1 N2 103.1(14) . . ?
C2 C1 Rh1 143.0(16) . . ?
N2 C1 Rh1 113.8(13) . . ?
C1 C2 N1 109.6(17) . . ?
C1 C2 H8 125.2 . . ?
N1 C2 H8 125.2 . . ?
N1 C3 N2 105.5(14) . . ?
N1 C3 C13 126.2(16) . . ?
N2 C3 C13 128.2(18) . . ?
N2 C4 C5 105.7(13) . . ?
N2 C4 H6A 110.6 . . ?
C5 C4 H6A 110.6 . . ?
N2 C4 H6B 110.6 . . ?
C5 C4 H6B 110.6 . . ?
H6A C4 H6B 108.7 . . ?
C4 C5 C6 113.7(12) . . ?
C4 C5 Rh1 110.8(10) . . ?
C6 C5 Rh1 107.8(10) . . ?
C4 C5 H5A 108.1 . . ?
C6 C5 H5A 108.1 . . ?
Rh1 C5 H5A 108.1 . . ?
N3 C6 C5 110.1(13) . . ?
N3 C6 H4A 109.6 . . ?
C5 C6 H4A 109.6 . . ?
N3 C6 H4B 109.6 . . ?
C5 C6 H4B 109.6 . . ?
H4A C6 H4B 108.2 . . ?
C8 C7 N3 105.3(15) . . ?
C8 C7 Rh1 141.9(16) . . ?
N3 C7 Rh1 112.7(12) . . ?
C7 C8 N4 107.0(17) . . ?
C7 C8 H2 126.5 . . ?
N4 C8 H2 126.5 . . ?
N4 C9 N3 106.7(15) . . ?
N4 C9 C17 129.6(16) . . ?
N3 C9 C17 123.7(18) . . ?
C11 C10 N1 115.4(13) . . ?
C11 C10 C12 106.8(16) . . ?
N1 C10 C12 104.3(14) . . ?
C11 C10 H14A 110.0 . . ?
N1 C10 H14A 110.0 . . ?
C12 C10 H14A 110.0 . . ?
C10 C11 H15A 109.5 . . ?
C10 C11 H15B 109.5 . . ?
H15A C11 H15B 109.5 . . ?
C10 C11 H15C 109.5 . . ?
H15A C11 H15C 109.5 . . ?
H15B C11 H15C 109.5 . . ?
C10 C12 H16A 109.5 . . ?
C10 C12 H16B 109.5 . . ?
H16A C12 H16B 109.5 . . ?
C10 C12 H16C 109.5 . . ?
H16A C12 H16C 109.5 . . ?
H16B C12 H16C 109.5 . . ?
C3 C13 H17A 109.5 . . ?
C3 C13 H17B 109.5 . . ?
H17A C13 H17B 109.5 . . ?
C3 C13 H17C 109.5 . . ?
H17A C13 H17C 109.5 . . ?
H17B C13 H17C 109.5 . . ?
C16 C14 N4 109.7(14) . . ?
C16 C14 C15 99.1(16) . . ?
N4 C14 C15 113.4(14) . . ?
C16 C14 H10A 111.3 . . ?
N4 C14 H10A 111.3 . . ?
C15 C14 H10A 111.3 . . ?
C14 C15 H11A 109.5 . . ?
C14 C15 H11B 109.5 . . ?
H11A C15 H11B 109.5 . . ?
C14 C15 H11C 109.5 . . ?
H11A C15 H11C 109.5 . . ?
H11B C15 H11C 109.5 . . ?
C14 C16 H12A 109.5 . . ?
C14 C16 H12B 109.5 . . ?
H12A C16 H12B 109.5 . . ?
C14 C16 H12C 109.5 . . ?
H12A C16 H12C 109.5 . . ?
H12B C16 H12C 109.5 . . ?
C9 C17 H13A 109.5 . . ?
C9 C17 H13B 109.5 . . ?
H13A C17 H13B 109.5 . . ?
C9 C17 H13C 109.5 . . ?
H13A C17 H13C 109.5 . . ?
H13B C17 H13C 109.5 . . ?
Rh1 I1 Rh1 71.77(5) . 7_655 ?
Rh1 I2 Rh1 72.41(5) 7_655 . ?
Rh1 I3 Rh1 71.65(5) 7_655 . ?
C3 N1 C2 109.5(13) . . ?
C3 N1 C10 127.6(14) . . ?
C2 N1 C10 122.9(15) . . ?
C3 N2 C1 112.2(14) . . ?
C3 N2 C4 127.0(14) . . ?
C1 N2 C4 120.6(12) . . ?
C9 N3 C7 110.5(14) . . ?
C9 N3 C6 129.9(14) . . ?
C7 N3 C6 119.3(12) . . ?
C9 N4 C8 110.4(14) . . ?
C9 N4 C14 124.3(15) . . ?
C8 N4 C14 125.3(16) . . ?
C1 Rh1 C7 87.5(8) . . ?
C1 Rh1 C5 83.1(7) . . ?
C7 Rh1 C5 84.9(7) . . ?
C1 Rh1 I2 176.0(6) . . ?
C7 Rh1 I2 92.0(5) . . ?
C5 Rh1 I2 92.9(4) . . ?
C1 Rh1 I1 94.7(6) . . ?
C7 Rh1 I1 94.0(6) . . ?
C5 Rh1 I1 177.6(4) . . ?
I2 Rh1 I1 89.25(4) . . ?
C1 Rh1 I3 91.9(5) . . ?
C7 Rh1 I3 176.6(6) . . ?
C5 Rh1 I3 91.7(4) . . ?
I2 Rh1 I3 88.32(4) . . ?
I1 Rh1 I3 89.41(4) . . ?

loop_
_geom_bond_atom_site_label_1
_geom_bond_atom_site_label_2
_geom_bond_distance
_geom_bond_site_symmetry_2
_geom_bond_publ_flag
C1 C2 1.33(2) . ?
C1 N2 1.39(2) . ?
C1 Rh1 1.958(16) . ?
C2 N1 1.391(19) . ?
C2 H8 0.9500 . ?
C3 N1 1.31(2) . ?
C3 N2 1.347(19) . ?
C3 C13 1.47(2) . ?
C4 N2 1.48(2) . ?
C4 C5 1.55(2) . ?
C4 H6A 0.9900 . ?
C4 H6B 0.9900 . ?
C5 C6 1.561(19) . ?
C5 Rh1 2.066(12) . ?
C5 H5A 1.0000 . ?
C6 N3 1.44(2) . ?
C6 H4A 0.9900 . ?
C6 H4B 0.9900 . ?
C7 C8 1.33(2) . ?
C7 N3 1.42(2) . ?
C7 Rh1 1.968(17) . ?
C8 N4 1.43(2) . ?
C8 H2 0.9500 . ?
C9 N4 1.31(2) . ?
C9 N3 1.346(19) . ?
C9 C17 1.47(2) . ?
C10 C11 1.43(2) . ?
C10 N1 1.51(2) . ?
C10 C12 1.55(2) . ?
C10 H14A 1.0000 . ?
C11 H15A 0.9800 . ?
C11 H15B 0.9800 . ?
C11 H15C 0.9800 . ?
C12 H16A 0.9800 . ?
C12 H16B 0.9800 . ?
C12 H16C 0.9800 . ?
C13 H17A 0.9800 . ?
C13 H17B 0.9800 . ?
C13 H17C 0.9800 . ?
C14 C16 1.41(2) . ?
C14 N4 1.464(19) . ?
C14 C15 1.49(2) . ?
C14 H10A 1.0000 . ?
C15 H11A 0.9800 . ?
C15 H11B 0.9800 . ?
C15 H11C 0.9800 . ?
C16 H12A 0.9800 . ?
C16 H12B 0.9800 . ?
C16 H12C 0.9800 . ?
C17 H13A 0.9800 . ?
C17 H13B 0.9800 . ?
C17 H13C 0.9800 . ?
I1 Rh1 2.8104(13) . ?
I1 Rh1 2.8104(13) 7_655 ?
I2 Rh1 2.7890(13) 7_655 ?
I2 Rh1 2.7890(13) . ?
I3 Rh1 2.8145(13) 7_655 ?
I3 Rh1 2.8145(13) . ?

loop_
_geom_torsion_atom_site_label_1
_geom_torsion_atom_site_label_2
_geom_torsion_atom_site_label_3
_geom_torsion_atom_site_label_4
_geom_torsion
_geom_torsion_site_symmetry_1
_geom_torsion_site_symmetry_2
_geom_torsion_site_symmetry_3
_geom_torsion_site_symmetry_4
_geom_torsion_publ_flag
N2 C1 C2 N1 -2(2) . . . . ?
Rh1 C1 C2 N1 -178.9(18) . . . . ?
N2 C4 C5 C6 96.1(15) . . . . ?
N2 C4 C5 Rh1 -25.5(14) . . . . ?
C4 C5 C6 N3 -99.3(16) . . . . ?
Rh1 C5 C6 N3 24.0(15) . . . . ?
N3 C7 C8 N4 1.0(19) . . . . ?
Rh1 C7 C8 N4 177.4(17) . . . . ?
N2 C3 N1 C2 -0.6(19) . . . . ?
C13 C3 N1 C2 179.1(17) . . . . ?
N2 C3 N1 C10 178.5(14) . . . . ?
C13 C3 N1 C10 -2(3) . . . . ?
C1 C2 N1 C3 2(2) . . . . ?
C1 C2 N1 C10 -177.3(16) . . . . ?
C11 C10 N1 C3 -138.7(19) . . . . ?
C12 C10 N1 C3 105(2) . . . . ?
C11 C10 N1 C2 40(2) . . . . ?
C12 C10 N1 C2 -76.5(19) . . . . ?
N1 C3 N2 C1 -1(2) . . . . ?
C13 C3 N2 C1 179.6(18) . . . . ?
N1 C3 N2 C4 -175.7(14) . . . . ?
C13 C3 N2 C4 5(3) . . . . ?
C2 C1 N2 C3 2(2) . . . . ?
Rh1 C1 N2 C3 179.7(11) . . . . ?
C2 C1 N2 C4 177.1(14) . . . . ?
Rh1 C1 N2 C4 -5.1(19) . . . . ?
C5 C4 N2 C3 -165.0(14) . . . . ?
C5 C4 N2 C1 20.6(19) . . . . ?
N4 C9 N3 C7 1.2(19) . . . . ?
C17 C9 N3 C7 -178.6(16) . . . . ?
N4 C9 N3 C6 175.3(15) . . . . ?
C17 C9 N3 C6 -5(3) . . . . ?
C8 C7 N3 C9 -1(2) . . . . ?
Rh1 C7 N3 C9 -179.0(12) . . . . ?
C8 C7 N3 C6 -176.2(15) . . . . ?
Rh1 C7 N3 C6 6.2(19) . . . . ?
C5 C6 N3 C9 165.7(15) . . . . ?
C5 C6 N3 C7 -21(2) . . . . ?
N3 C9 N4 C8 -1(2) . . . . ?
C17 C9 N4 C8 179.2(18) . . . . ?
N3 C9 N4 C14 -178.6(14) . . . . ?
C17 C9 N4 C14 1(3) . . . . ?
C7 C8 N4 C9 0(2) . . . . ?
C7 C8 N4 C14 177.7(16) . . . . ?
C16 C14 N4 C9 105(2) . . . . ?
C15 C14 N4 C9 -144.8(17) . . . . ?
C16 C14 N4 C8 -72(2) . . . . ?
C15 C14 N4 C8 37(2) . . . . ?
C2 C1 Rh1 C7 83(3) . . . . ?
N2 C1 Rh1 C7 -94.0(13) . . . . ?
C2 C1 Rh1 C5 168(3) . . . . ?
N2 C1 Rh1 C5 -8.8(12) . . . . ?
C2 C1 Rh1 I2 166(6) . . . . ?
N2 C1 Rh1 I2 -10(9) . . . . ?
C2 C1 Rh1 I1 -11(3) . . . . ?
N2 C1 Rh1 I1 172.3(11) . . . . ?
C2 C1 Rh1 I3 -101(2) . . . . ?
N2 C1 Rh1 I3 82.7(12) . . . . ?
C8 C7 Rh1 C1 -86(2) . . . . ?
N3 C7 Rh1 C1 90.4(13) . . . . ?
C8 C7 Rh1 C5 -169(2) . . . . ?
N3 C7 Rh1 C5 7.1(11) . . . . ?
C8 C7 Rh1 I2 98(2) . . . . ?
N3 C7 Rh1 I2 -85.6(11) . . . . ?
C8 C7 Rh1 I1 9(2) . . . . ?
N3 C7 Rh1 I1 -175.0(11) . . . . ?
C8 C7 Rh1 I3 -166(7) . . . . ?
N3 C7 Rh1 I3 10(10) . . . . ?
C4 C5 Rh1 C1 19.9(11) . . . . ?
C6 C5 Rh1 C1 -105.2(11) . . . . ?
C4 C5 Rh1 C7 107.9(11) . . . . ?
C6 C5 Rh1 C7 -17.1(11) . . . . ?
C4 C5 Rh1 I2 -160.3(9) . . . . ?
C6 C5 Rh1 I2 74.7(9) . . . . ?
C4 C5 Rh1 I1 46(9) . . . . ?
C6 C5 Rh1 I1 -79(9) . . . . ?
C4 C5 Rh1 I3 -71.9(10) . . . . ?
C6 C5 Rh1 I3 163.1(9) . . . . ?
Rh1 I2 Rh1 C1 139(8) 7_655 . . . ?
Rh1 I2 Rh1 C7 -138.1(6) 7_655 . . . ?
Rh1 I2 Rh1 C5 136.9(4) 7_655 . . . ?
Rh1 I2 Rh1 I1 -44.20(4) 7_655 . . . ?
Rh1 I2 Rh1 I3 45.23(4) 7_655 . . . ?
Rh1 I1 Rh1 C1 -136.2(5) 7_655 . . . ?
Rh1 I1 Rh1 C7 136.0(5) 7_655 . . . ?
Rh1 I1 Rh1 C5 -163(9) 7_655 . . . ?
Rh1 I1 Rh1 I2 43.97(4) 7_655 . . . ?
Rh1 I1 Rh1 I3 -44.36(4) 7_655 . . . ?
Rh1 I3 Rh1 C1 139.0(6) 7_655 . . . ?
Rh1 I3 Rh1 C7 -141(9) 7_655 . . . ?
Rh1 I3 Rh1 C5 -137.8(4) 7_655 . . . ?
Rh1 I3 Rh1 I2 -44.96(4) 7_655 . . . ?
Rh1 I3 Rh1 I1 44.31(4) 7_655 . . . ?
